data_4327272
loop_
_publ_author_name
'Ajay K. Sah'
'Tomoaki Tanase'
'Masahiro Mikuriya'

_publ_contact_author_email tanase`cc.nara-wu.ac.jp
_publ_contact_author_fax '+81 742-20-3399'
_publ_contact_author_name 'Tomoaki Tanase'
_publ_contact_author_phone '+81 742-20-3399'
_publ_section_title
;
 Tri- and Tetranuclear Copper(II) Complexes Consisting of Mononuclear
 Cu(II) Chiral Building Blocks with a Sugar-Derived Schiff's Base Ligand
;
_journal_name_full 'Inorganic Chemistry'
_journal_page_first 2083
_journal_page_last 2092
_journal_paper_doi 10.1021/ic051862+
_journal_volume 45
_journal_year 2006
_chemical_absolute_configuration 'CHOOSE rm ad rmad syn or unk'
_chemical_formula_moiety 'C54 H84 Cu3 N2 O14 '
_chemical_formula_sum 'C54 H84 Cu3 N2 O14'
_chemical_formula_weight 1175.90
_space_group_IT_number 1
_symmetry_cell_setting triclinic
_symmetry_Int_Tables_number 1
_symmetry_space_group_name_Hall 'P 1'
_symmetry_space_group_name_H-M 'P 1'
_cell_angle_alpha 110.769(4)
_cell_angle_beta 98.5016(17)
_cell_angle_gamma 109.585(7)
_cell_formula_units_Z 2
_cell_length_a 12.782(8)
_cell_length_b 14.869(9)
_cell_length_c 17.617(10)
_cell_measurement_reflns_used 3006
_cell_measurement_temperature 153.1
_cell_measurement_theta_max 27.5
_cell_measurement_theta_min 3.2
_cell_volume 2811(3)
_computing_cell_refinement CrystalClear
_computing_data_collection CrystalClear
_computing_data_reduction CrystalStructure
_computing_molecular_graphics ORTEP-II
_computing_publication_material 'CrystalStructure 3.7.0'
_computing_structure_refinement CRYSTALS
_computing_structure_solution SIR92
_diffrn_detector_area_resol_mean 7.31
_diffrn_measured_fraction_theta_full 0.544
_diffrn_measured_fraction_theta_max 0.515
_diffrn_measurement_device_type 'Rigaku Mercury'
_diffrn_measurement_method \w
_diffrn_radiation_type 'Mo K\a'
_diffrn_radiation_wavelength 0.71070
_diffrn_reflns_limit_h_max 15
_diffrn_reflns_limit_h_min -16
_diffrn_reflns_limit_k_max 19
_diffrn_reflns_limit_k_min -19
_diffrn_reflns_limit_l_max 22
_diffrn_reflns_limit_l_min -20
_diffrn_reflns_number 14296
_diffrn_reflns_theta_full 26.00
_diffrn_reflns_theta_max 27.48
_exptl_absorpt_coefficient_mu 1.189
_exptl_absorpt_correction_T_max 0.942
_exptl_absorpt_correction_T_min 0.844
_exptl_absorpt_correction_type multi-scan
_exptl_absorpt_process_details 'Jacobson, R. (1998) Private communication'
_exptl_crystal_colour green
_exptl_crystal_density_diffrn 1.389
_exptl_crystal_description prism
_exptl_crystal_F_000 1242.00
_exptl_crystal_size_max 0.30
_exptl_crystal_size_mid 0.30
_exptl_crystal_size_min 0.05
_refine_diff_density_max 0.96
_refine_diff_density_min -0.63
_refine_ls_abs_structure_details 'Flack, H. D. (1983), Acta Cryst. A39, 876-881.'
_refine_ls_abs_structure_Flack 0.05(2)
_refine_ls_extinction_coef -589(41)
_refine_ls_extinction_method 'Larson (1970) Crystallographic Computing eq. 22'
_refine_ls_goodness_of_fit_ref 1.221
_refine_ls_number_parameters 781
_refine_ls_number_reflns 5959
_refine_ls_R_factor_gt 0.0617
_refine_ls_shift/su_max 0.0563
_refine_ls_structure_factor_coef F
_refine_ls_weighting_details 'w = 1/[0.0010Fo^2^ + 3.0000\s(Fo^2^) + 0.5000]'
_refine_ls_weighting_scheme calc
_refine_ls_wR_factor_ref 0.0745
_reflns_number_gt 5944
_reflns_number_total 6713
_reflns_threshold_expression F^2^>2.0\s(F^2^)
_cod_data_source_file ic0518622Bsi20051027_041727_6.cif
_cod_data_source_block '_[Cu3(L1)2(n-OctOH)2]_(complex6)'
_cod_original_formula_sum 'C54 H84 Cu3 N2 O14 '
_cod_database_code 4327272

loop_
_symmetry_equiv_pos_site_id
_symmetry_equiv_pos_as_xyz
1 +X,+Y,+Z

loop_
_atom_site_label
_atom_site_type_symbol
_atom_site_fract_x
_atom_site_fract_y
_atom_site_fract_z
_atom_site_U_iso_or_equiv
_atom_site_adp_type
_atom_site_occupancy
_atom_site_symmetry_multiplicity
_atom_site_calc_flag
_atom_site_refinement_flags
Cu(1) Cu 0.5239(2) -1.2235(2) -0.81449(13) 0.0211(6) Uani 1.00 1 d .
Cu(2) Cu 0.3518(2) -1.0996(2) -0.70075(13) 0.0232(6) Uani 1.00 1 d .
Cu(3) Cu 0.2494(2) -0.9378(2) -0.54654(13) 0.0201(6) Uani 1.00 1 d .
Cu(4) Cu 0.0187(2) -0.7258(2) -0.81848(13) 0.0196(6) Uani 1.00 1 d .
Cu(5) Cu -0.1510(2) -0.6011(2) -0.70439(14) 0.0226(6) Uani 1.00 1 d .
Cu(6) Cu -0.2531(2) -0.4408(2) -0.55134(14) 0.0195(7) Uani 1.00 1 d .
O(1) O 0.6016(8) -1.2662(8) -0.8940(5) 0.019(2) Uiso 1.00 1 d .
O(2) O 0.4268(8) -1.1901(7) -0.7391(5) 0.015(2) Uiso 1.00 1 d .
O(3) O 0.2763(8) -1.1861(7) -0.6499(5) 0.018(2) Uiso 1.00 1 d .
O(4) O 0.2243(9) -1.3420(9) -0.5713(6) 0.027(2) Uiso 1.00 1 d .
O(5) O 0.4011(8) -1.4235(8) -0.7080(5) 0.016(2) Uiso 1.00 1 d .
O(6) O 0.2335(8) -1.4988(8) -0.5727(5) 0.019(2) Uiso 1.00 1 d .
O(7) O 0.1703(8) -0.8953(7) -0.4704(5) 0.014(2) Uiso 1.00 1 d .
O(8) O 0.3331(8) -0.9788(8) -0.6290(5) 0.019(2) Uiso 1.00 1 d .
O(9) O 0.4019(9) -1.0260(8) -0.7687(5) 0.027(2) Uiso 1.00 1 d .
O(10) O 0.5187(8) -0.8435(8) -0.8106(5) 0.019(2) Uiso 1.00 1 d .
O(11) O 0.3669(8) -0.7422(8) -0.6601(5) 0.017(2) Uiso 1.00 1 d .
O(12) O 0.5380(8) -0.6739(7) -0.7950(5) 0.015(2) Uiso 1.00 1 d .
O(13) O 0.5421(8) -1.0946(8) -0.8279(5) 0.019(2) Uiso 1.00 1 d .
O(14) O 0.2172(9) -1.0741(8) -0.5413(6) 0.026(2) Uiso 1.00 1 d .
O(15) O 0.1003(9) -0.7649(9) -0.8965(6) 0.028(3) Uiso 1.00 1 d .
O(16) O -0.0675(9) -0.6922(9) -0.7412(6) 0.027(3) Uiso 1.00 1 d .
O(17) O -0.2258(9) -0.6893(8) -0.6536(5) 0.025(2) Uiso 1.00 1 d .
O(18) O -0.2711(8) -0.8438(7) -0.5739(5) 0.015(2) Uiso 1.00 1 d .
O(19) O -0.0978(8) -0.9305(8) -0.7125(5) 0.022(2) Uiso 1.00 1 d .
O(20) O -0.2686(10) -1.0022(9) -0.5755(6) 0.031(3) Uiso 1.00 1 d .
O(21) O -0.3440(9) -0.4045(9) -0.4776(6) 0.024(2) Uiso 1.00 1 d .
O(22) O -0.1834(8) -0.4815(7) -0.6369(5) 0.016(2) Uiso 1.00 1 d .
O(23) O -0.0983(8) -0.5282(7) -0.7726(5) 0.020(2) Uiso 1.00 1 d .
O(24) O 0.0154(8) -0.3377(8) -0.8085(5) 0.021(2) Uiso 1.00 1 d .
O(25) O -0.1309(8) -0.2352(8) -0.6537(5) 0.021(2) Uiso 1.00 1 d .
O(26) O 0.0448(10) -0.1685(10) -0.7908(7) 0.039(3) Uiso 1.00 1 d .
O(27) O 0.0280(8) -0.6014(8) -0.8353(5) 0.023(2) Uiso 1.00 1 d .
O(28) O -0.2770(8) -0.5716(8) -0.5394(6) 0.024(2) Uiso 1.00 1 d .
N(1) N 0.5095(9) -1.3400(9) -0.7829(6) 0.012(2) Uiso 1.00 1 d .
N(2) N 0.2898(10) -0.8072(10) -0.5630(6) 0.015(2) Uiso 1.00 1 d .
N(3) N 0.0090(12) -0.8363(12) -0.7848(8) 0.031(3) Uiso 1.00 1 d .
N(4) N -0.2188(11) -0.3158(10) -0.5688(7) 0.020(3) Uiso 1.00 1 d .
C(1) C 0.4597(12) -1.3272(11) -0.7105(8) 0.020(3) Uiso 1.00 1 d .
C(2) C 0.3725(14) -1.2813(12) -0.7235(8) 0.020(3) Uiso 1.00 1 d .
C(3) C 0.3327(13) -1.2460(12) -0.6461(9) 0.019(3) Uiso 1.00 1 d .
C(4) C 0.2732(11) -1.3536(11) -0.6442(7) 0.013(3) Uiso 1.00 1 d .
C(5) C 0.3488(13) -1.4105(11) -0.6407(8) 0.018(3) Uiso 1.00 1 d .
C(6) C 0.2888(14) -1.5137(12) -0.6444(9) 0.028(4) Uiso 1.00 1 d .
C(7) C 0.1598(14) -1.4495(13) -0.5822(9) 0.032(4) Uiso 1.00 1 d .
C(8) C 0.1045(15) -1.4347(14) -0.5084(10) 0.044(5) Uiso 1.00 1 d .
C(9) C 0.5438(11) -1.4156(10) -0.8180(7) 0.009(3) Uiso 1.00 1 d .
C(10) C 0.5996(11) -1.4238(10) -0.8825(7) 0.009(3) Uiso 1.00 1 d .
C(11) C 0.6310(14) -1.3471(13) -0.9146(9) 0.020(4) Uiso 1.00 1 d .
C(12) C 0.6878(15) -1.3642(15) -0.9803(10) 0.031(4) Uiso 1.00 1 d .
C(13) C 0.7085(11) -1.4525(11) -1.0058(8) 0.014(3) Uiso 1.00 1 d .
C(14) C 0.6724(15) -1.5341(14) -0.9763(10) 0.035(4) Uiso 1.00 1 d .
C(15) C 0.6233(14) -1.5162(13) -0.9136(9) 0.026(4) Uiso 1.00 1 d .
C(16) C 0.7230(12) -1.2805(11) -1.0167(8) 0.016(3) Uiso 1.00 1 d .
C(17) C 0.8099(15) -1.3125(14) -1.0742(10) 0.039(4) Uiso 1.00 1 d .
C(18) C 0.8045(14) -1.1681(13) -0.9452(9) 0.030(4) Uiso 1.00 1 d .
C(19) C 0.6230(15) -1.2878(14) -1.0700(10) 0.043(5) Uiso 1.00 1 d .
C(20) C 0.3687(12) -0.8022(11) -0.6124(8) 0.019(3) Uiso 1.00 1 d .
C(21) C 0.3406(14) -0.9116(13) -0.6756(9) 0.024(4) Uiso 1.00 1 d .
C(22) C 0.4364(14) -0.9166(13) -0.7149(9) 0.023(4) Uiso 1.00 1 d .
C(23) C 0.4295(11) -0.8486(10) -0.7672(7) 0.011(3) Uiso 1.00 1 d .
C(24) C 0.4559(12) -0.7402(10) -0.7032(7) 0.014(3) Uiso 1.00 1 d .
C(25) C 0.4494(13) -0.6693(12) -0.7470(9) 0.023(3) Uiso 1.00 1 d .
C(26) C 0.5140(13) -0.7781(11) -0.8521(8) 0.021(3) Uiso 1.00 1 d .
C(27) C 0.5984(14) -0.7768(13) -0.9002(9) 0.036(4) Uiso 1.00 1 d .
C(28) C 0.2404(11) -0.7426(11) -0.5401(7) 0.010(3) Uiso 1.00 1 d .
C(29) C 0.1648(11) -0.7441(11) -0.4859(7) 0.013(3) Uiso 1.00 1 d .
C(30) C 0.1325(12) -0.8209(11) -0.4551(8) 0.010(3) Uiso 1.00 1 d .
C(31) C 0.0588(14) -0.8082(13) -0.3971(9) 0.027(4) Uiso 1.00 1 d .
C(32) C 0.0288(13) -0.7253(11) -0.3798(8) 0.021(3) Uiso 1.00 1 d .
C(33) C 0.0659(15) -0.6472(15) -0.4075(10) 0.042(5) Uiso 1.00 1 d .
C(34) C 0.1312(11) -0.6585(10) -0.4640(7) 0.010(3) Uiso 1.00 1 d .
C(35) C 0.0275(13) -0.8915(12) -0.3603(8) 0.020(3) Uiso 1.00 1 d .
C(36) C -0.0640(15) -0.8683(15) -0.3079(10) 0.046(5) Uiso 1.00 1 d .
C(37) C -0.0460(14) -1.0036(13) -0.4323(9) 0.035(4) Uiso 1.00 1 d .
C(38) C 0.1277(14) -0.8845(13) -0.3030(9) 0.035(4) Uiso 1.00 1 d .
C(39) C -0.0369(12) -0.8282(11) -0.7129(8) 0.019(3) Uiso 1.00 1 d .
C(40) C -0.1181(12) -0.7779(11) -0.7229(8) 0.015(3) Uiso 1.00 1 d .
C(41) C -0.1599(13) -0.7500(11) -0.6422(8) 0.017(3) Uiso 1.00 1 d .
C(42) C -0.2318(14) -0.8543(12) -0.6447(9) 0.025(4) Uiso 1.00 1 d .
C(43) C -0.1399(14) -0.9072(12) -0.6395(8) 0.024(4) Uiso 1.00 1 d .
C(44) C -0.2167(12) -1.0146(11) -0.6385(8) 0.019(3) Uiso 1.00 1 d .
C(45) C -0.3377(11) -0.9430(10) -0.5773(7) 0.015(3) Uiso 1.00 1 d .
C(46) C -0.3863(12) -0.9316(11) -0.5051(8) 0.025(3) Uiso 1.00 1 d .
C(47) C 0.0366(14) -0.9097(14) -0.8149(9) 0.028(4) Uiso 1.00 1 d .
C(48) C 0.0866(15) -0.9269(14) -0.8857(10) 0.031(4) Uiso 1.00 1 d .
C(49) C 0.1235(14) -0.8493(13) -0.9192(9) 0.021(4) Uiso 1.00 1 d .
C(50) C 0.1874(13) -0.8657(12) -0.9807(8) 0.018(3) Uiso 1.00 1 d .
C(51) C 0.2054(15) -0.9597(14) -1.0079(10) 0.034(4) Uiso 1.00 1 d .
C(52) C 0.1747(12) -1.0278(12) -0.9710(8) 0.020(3) Uiso 1.00 1 d .
C(53) C 0.1148(11) -1.0146(11) -0.9120(7) 0.013(3) Uiso 1.00 1 d .
C(54) C 0.2313(14) -0.7897(13) -1.0207(10) 0.032(4) Uiso 1.00 1 d .
C(55) C 0.2932(12) -0.8124(11) -1.0793(8) 0.024(3) Uiso 1.00 1 d .
C(56) C 0.1154(12) -0.7840(11) -1.0721(8) 0.023(3) Uiso 1.00 1 d .
C(57) C 0.3056(13) -0.6748(12) -0.9486(8) 0.026(4) Uiso 1.00 1 d .
C(58) C -0.1288(13) -0.3022(12) -0.6151(8) 0.023(4) Uiso 1.00 1 d .
C(59) C -0.1640(11) -0.4159(10) -0.6761(7) 0.010(3) Uiso 1.00 1 d .
C(60) C -0.0753(12) -0.4201(11) -0.7260(8) 0.012(3) Uiso 1.00 1 d .
C(61) C -0.0704(14) -0.3552(12) -0.7691(9) 0.028(4) Uiso 1.00 1 d .
C(62) C -0.0456(14) -0.2366(12) -0.7008(9) 0.025(4) Uiso 1.00 1 d .
C(63) C -0.0350(13) -0.1661(12) -0.7473(9) 0.024(3) Uiso 1.00 1 d .
C(64) C 0.0174(14) -0.2754(12) -0.8523(8) 0.024(4) Uiso 1.00 1 d .
C(65) C 0.1118(11) -0.2697(11) -0.8952(8) 0.020(3) Uiso 1.00 1 d .
C(66) C -0.2497(13) -0.2420(13) -0.5416(9) 0.027(4) Uiso 1.00 1 d .
C(67) C -0.3266(13) -0.2431(13) -0.4908(9) 0.023(4) Uiso 1.00 1 d .
C(68) C -0.3614(17) -0.3194(16) -0.4536(11) 0.035(5) Uiso 1.00 1 d .
C(69) C -0.4371(13) -0.3110(12) -0.4029(9) 0.020(4) Uiso 1.00 1 d .
C(70) C -0.4692(15) -0.2249(14) -0.3833(10) 0.033(4) Uiso 1.00 1 d .
C(71) C -0.4326(12) -0.1497(11) -0.4152(8) 0.021(3) Uiso 1.00 1 d .
C(72) C -0.3595(15) -0.1571(15) -0.4678(10) 0.040(5) Uiso 1.00 1 d .
C(73) C -0.4827(13) -0.3887(12) -0.3631(8) 0.022(3) Uiso 1.00 1 d .
C(74) C -0.5499(12) -0.5009(11) -0.4328(8) 0.022(3) Uiso 1.00 1 d .
C(75) C -0.3703(12) -0.3847(11) -0.3030(8) 0.022(3) Uiso 1.00 1 d .
C(76) C -0.5524(14) -0.3634(13) -0.3052(9) 0.034(4) Uiso 1.00 1 d .
C(77) C 0.5331(13) -1.0843(13) -0.9074(9) 0.032(4) Uiso 1.00 1 d .
C(78) C 0.394(2) -1.1841(19) -0.9722(13) 0.081(7) Uiso 1.00 1 d .
C(79) C 0.351(2) -1.206(2) -1.0571(18) 0.131(10) Uiso 1.00 1 d .
C(80) C 0.227(2) -1.301(2) -1.106(2) 0.133(11) Uiso 1.00 1 d .
C(81) C 0.200(2) -1.415(2) -1.1036(19) 0.114(10) Uiso 1.00 1 d .
C(82) C 0.286(2) -1.469(2) -1.1698(18) 0.123(10) Uiso 1.00 1 d .
C(83) C 0.286(2) -1.554(2) -1.1513(19) 0.127(11) Uiso 1.00 1 d .
C(84) C 0.363(2) -1.588(2) -1.2008(18) 0.129(11) Uiso 1.00 1 d .
C(85) C 0.2198(11) -1.0898(11) -0.4642(7) 0.015(3) Uiso 1.00 1 d .
C(86) C 0.3396(14) -1.0148(13) -0.3927(9) 0.037(4) Uiso 1.00 1 d .
C(87) C 0.3484(17) -1.0430(16) -0.3187(11) 0.060(5) Uiso 1.00 1 d .
C(88) C 0.472(2) -0.9696(19) -0.2479(14) 0.077(6) Uiso 1.00 1 d .
C(89) C 0.4963(17) -1.0049(16) -0.1793(11) 0.066(5) Uiso 1.00 1 d .
C(90) C 0.6242(17) -0.9465(16) -0.1204(11) 0.058(5) Uiso 1.00 1 d .
C(91) C 0.648(2) -0.995(2) -0.0702(15) 0.095(8) Uiso 1.00 1 d .
C(92) C 0.7661(19) -0.9310(19) -0.0055(14) 0.079(7) Uiso 1.00 1 d .
C(93) C 0.0441(15) -0.5846(15) -0.9091(10) 0.041(5) Uiso 1.00 1 d .
C(94) C -0.0683(11) -0.6366(10) -0.9777(7) 0.017(2) Uiso 1.00 1 d .
C(95) C -0.0605(16) -0.6081(15) -1.0523(11) 0.054(5) Uiso 1.00 1 d .
C(96) C -0.1680(18) -0.6702(17) -1.1248(12) 0.062(5) Uiso 1.00 1 d .
C(97) C -0.1619(18) -0.6335(17) -1.1977(12) 0.070(6) Uiso 1.00 1 d .
C(98) C -0.2737(17) -0.6951(16) -1.2761(12) 0.066(5) Uiso 1.00 1 d .
C(99) C -0.369(2) -0.662(2) -1.2629(15) 0.100(8) Uiso 1.00 1 d .
C(100) C -0.475(2) -0.712(2) -1.3451(16) 0.102(9) Uiso 1.00 1 d .
C(101) C -0.2593(16) -0.5749(15) -0.4605(10) 0.042(5) Uiso 1.00 1 d .
C(102) C -0.158(2) -0.523(2) -0.4086(15) 0.093(8) Uiso 1.00 1 d .
C(103) C -0.1030(17) -0.4226(16) -0.3871(12) 0.063(5) Uiso 1.00 1 d .
C(104) C 0.012(2) -0.346(2) -0.2910(17) 0.115(9) Uiso 1.00 1 d .
C(105) C 0.064(3) -0.239(3) -0.279(2) 0.139(13) Uiso 1.00 1 d .
C(106) C 0.020(3) -0.173(3) -0.280(2) 0.168(14) Uiso 1.00 1 d .
C(107) C -0.047(3) -0.168(3) -0.211(2) 0.162(14) Uiso 1.00 1 d .
C(108) C -0.118(2) -0.091(2) -0.1902(16) 0.096(8) Uiso 1.00 1 d .
H(1) H 0.4868 -1.0953 -0.8223 0.038 Uiso 1.00 1 c R
H(2) H 0.2789 -1.0635 -0.5393 0.038 Uiso 1.00 1 c R
H(3) H -0.2310 -0.6180 -0.5900 0.038 Uiso 1.00 1 c R
H(4) H 0.0428 -0.5174 -0.7809 0.038 Uiso 1.00 1 c R
H(5) H 0.5226 -1.2757 -0.6556 0.024 Uiso 1.00 1 c R
H(6) H 0.3025 -1.3349 -0.7733 0.024 Uiso 1.00 1 c R
H(7) H 0.4044 -1.2001 -0.5959 0.023 Uiso 1.00 1 c R
H(8) H 0.2065 -1.3983 -0.6979 0.016 Uiso 1.00 1 c R
H(9) H 0.4131 -1.3658 -0.5857 0.022 Uiso 1.00 1 c R
H(10) H 0.3484 -1.5392 -0.6314 0.034 Uiso 1.00 1 c R
H(11) H 0.2312 -1.5668 -0.7003 0.034 Uiso 1.00 1 c R
H(12) H 0.0976 -1.4940 -0.6384 0.039 Uiso 1.00 1 c R
H(13) H 0.1588 -1.4248 -0.4575 0.053 Uiso 1.00 1 c R
H(14) H 0.0318 -1.4973 -0.5252 0.053 Uiso 1.00 1 c R
H(15) H 0.0880 -1.3720 -0.4958 0.053 Uiso 1.00 1 c R
H(16) H 0.5287 -1.4690 -0.7983 0.010 Uiso 1.00 1 c R
H(17) H 0.7493 -1.4631 -1.0467 0.017 Uiso 1.00 1 c R
H(18) H 0.6920 -1.5930 -0.9941 0.042 Uiso 1.00 1 c R
H(19) H 0.5971 -1.5682 -0.8931 0.031 Uiso 1.00 1 c R
H(20) H 0.8901 -1.2747 -1.0361 0.047 Uiso 1.00 1 c R
H(21) H 0.8044 -1.2912 -1.1208 0.047 Uiso 1.00 1 c R
H(22) H 0.7878 -1.3890 -1.0978 0.047 Uiso 1.00 1 c R
H(23) H 0.7574 -1.1310 -0.9228 0.037 Uiso 1.00 1 c R
H(24) H 0.8576 -1.1277 -0.9679 0.037 Uiso 1.00 1 c R
H(25) H 0.8498 -1.1752 -0.8994 0.037 Uiso 1.00 1 c R
H(26) H 0.6050 -1.3364 -1.1298 0.052 Uiso 1.00 1 c R
H(27) H 0.6422 -1.2158 -1.0648 0.052 Uiso 1.00 1 c R
H(28) H 0.5552 -1.3101 -1.0503 0.052 Uiso 1.00 1 c R
H(29) H 0.4492 -0.7714 -0.5730 0.023 Uiso 1.00 1 c R
H(30) H 0.2641 -0.9420 -0.7202 0.029 Uiso 1.00 1 c R
H(31) H 0.5141 -0.8857 -0.6716 0.027 Uiso 1.00 1 c R
H(32) H 0.3516 -0.8845 -0.8112 0.013 Uiso 1.00 1 c R
H(33) H 0.5344 -0.7063 -0.6602 0.017 Uiso 1.00 1 c R
H(34) H 0.4686 -0.5964 -0.7051 0.028 Uiso 1.00 1 c R
H(35) H 0.3717 -0.6979 -0.7883 0.028 Uiso 1.00 1 c R
H(36) H 0.4327 -0.8112 -0.8911 0.025 Uiso 1.00 1 c R
H(37) H 0.6741 -0.7172 -0.8655 0.044 Uiso 1.00 1 c R
H(38) H 0.5692 -0.7700 -0.9516 0.044 Uiso 1.00 1 c R
H(39) H 0.6073 -0.8435 -0.9164 0.044 Uiso 1.00 1 c R
H(40) H 0.2575 -0.6878 -0.5584 0.012 Uiso 1.00 1 c R
H(41) H -0.0235 -0.7212 -0.3470 0.025 Uiso 1.00 1 c R
H(42) H 0.0457 -0.5887 -0.3910 0.050 Uiso 1.00 1 c R
H(43) H 0.1549 -0.6086 -0.4868 0.012 Uiso 1.00 1 c R
H(44) H -0.0226 -0.8166 -0.2484 0.055 Uiso 1.00 1 c R
H(45) H -0.1175 -0.9347 -0.3099 0.055 Uiso 1.00 1 c R
H(46) H -0.1082 -0.8403 -0.3361 0.055 Uiso 1.00 1 c R
H(47) H -0.1289 -1.0184 -0.4435 0.042 Uiso 1.00 1 c R
H(48) H -0.0322 -1.0569 -0.4172 0.043 Uiso 1.00 1 c R
H(49) H -0.0232 -1.0059 -0.4835 0.043 Uiso 1.00 1 c R
H(50) H 0.1578 -0.9321 -0.3370 0.042 Uiso 1.00 1 c R
H(51) H 0.1026 -0.9074 -0.2604 0.042 Uiso 1.00 1 c R
H(52) H 0.1890 -0.8121 -0.2742 0.042 Uiso 1.00 1 c R
H(53) H 0.0289 -0.7820 -0.6588 0.023 Uiso 1.00 1 c R
H(54) H -0.1878 -0.8324 -0.7727 0.017 Uiso 1.00 1 c R
H(55) H -0.0925 -0.7087 -0.5888 0.021 Uiso 1.00 1 c R
H(56) H -0.2978 -0.9004 -0.6987 0.030 Uiso 1.00 1 c R
H(57) H -0.0732 -0.8612 -0.5859 0.029 Uiso 1.00 1 c R
H(58) H -0.2791 -1.0568 -0.6938 0.022 Uiso 1.00 1 c R
H(59) H -0.1691 -1.0543 -0.6346 0.022 Uiso 1.00 1 c R
H(60) H -0.4036 -0.9831 -0.6316 0.019 Uiso 1.00 1 c R
H(61) H -0.3317 -0.9290 -0.4582 0.030 Uiso 1.00 1 c R
H(62) H -0.4613 -0.9921 -0.5227 0.030 Uiso 1.00 1 c R
H(63) H -0.3973 -0.8659 -0.4862 0.030 Uiso 1.00 1 c R
H(64) H 0.0238 -0.9593 -0.7912 0.033 Uiso 1.00 1 c R
H(65) H 0.2432 -0.9728 -1.0506 0.041 Uiso 1.00 1 c R
H(66) H 0.1853 -1.0912 -0.9939 0.024 Uiso 1.00 1 c R
H(67) H 0.0978 -1.0619 -0.8862 0.016 Uiso 1.00 1 c R
H(68) H 0.3771 -0.7824 -1.0513 0.029 Uiso 1.00 1 c R
H(69) H 0.2788 -0.7823 -1.1190 0.029 Uiso 1.00 1 c R
H(70) H 0.2633 -0.8895 -1.1107 0.029 Uiso 1.00 1 c R
H(71) H 0.0881 -0.8400 -1.1303 0.028 Uiso 1.00 1 c R
H(72) H 0.1341 -0.7153 -1.0738 0.028 Uiso 1.00 1 c R
H(73) H 0.0542 -0.7975 -1.0447 0.028 Uiso 1.00 1 c R
H(74) H 0.2536 -0.6396 -0.9358 0.031 Uiso 1.00 1 c R
H(75) H 0.3649 -0.6354 -0.9682 0.031 Uiso 1.00 1 c R
H(76) H 0.3437 -0.6768 -0.8970 0.031 Uiso 1.00 1 c R
H(77) H -0.0495 -0.2747 -0.5748 0.028 Uiso 1.00 1 c R
H(78) H -0.2397 -0.4366 -0.7178 0.012 Uiso 1.00 1 c R
H(79) H 0.0024 -0.3849 -0.6819 0.015 Uiso 1.00 1 c R
H(80) H -0.1487 -0.3806 -0.8098 0.034 Uiso 1.00 1 c R
H(81) H 0.0317 -0.2115 -0.6590 0.029 Uiso 1.00 1 c R
H(82) H -0.1132 -0.1870 -0.7845 0.029 Uiso 1.00 1 c R
H(83) H -0.0077 -0.0922 -0.7042 0.029 Uiso 1.00 1 c R
H(84) H -0.0584 -0.3046 -0.8972 0.028 Uiso 1.00 1 c R
H(85) H 0.1837 -0.2085 -0.8556 0.024 Uiso 1.00 1 c R
H(86) H 0.0885 -0.2606 -0.9466 0.024 Uiso 1.00 1 c R
H(87) H 0.1250 -0.3343 -0.9108 0.024 Uiso 1.00 1 c R
H(88) H -0.2256 -0.1856 -0.5578 0.032 Uiso 1.00 1 c R
H(89) H -0.5098 -0.2137 -0.3423 0.040 Uiso 1.00 1 c R
H(90) H -0.4592 -0.0951 -0.4029 0.025 Uiso 1.00 1 c R
H(91) H -0.3316 -0.1039 -0.4869 0.048 Uiso 1.00 1 c R
H(92) H -0.6319 -0.5150 -0.4533 0.026 Uiso 1.00 1 c R
H(93) H -0.5440 -0.5484 -0.4072 0.026 Uiso 1.00 1 c R
H(94) H -0.5175 -0.5130 -0.4807 0.026 Uiso 1.00 1 c R
H(95) H -0.3434 -0.4366 -0.3352 0.026 Uiso 1.00 1 c R
H(96) H -0.3904 -0.3989 -0.2556 0.026 Uiso 1.00 1 c R
H(97) H -0.3082 -0.3132 -0.2806 0.026 Uiso 1.00 1 c R
H(98) H -0.4946 -0.3246 -0.2486 0.041 Uiso 1.00 1 c R
H(99) H -0.6125 -0.4274 -0.3082 0.041 Uiso 1.00 1 c R
H(100) H -0.5883 -0.3182 -0.3153 0.041 Uiso 1.00 1 c R
H(101) H 0.5934 -1.0977 -0.9332 0.038 Uiso 1.00 1 c R
H(102) H 0.5392 -1.0131 -0.8990 0.038 Uiso 1.00 1 c R
H(103) H 0.3901 -1.2508 -0.9699 0.097 Uiso 1.00 1 c R
H(104) H 0.3388 -1.1646 -0.9439 0.097 Uiso 1.00 1 c R
H(105) H 0.4075 -1.2231 -1.0862 0.158 Uiso 1.00 1 c R
H(106) H 0.3494 -1.1416 -1.0605 0.158 Uiso 1.00 1 c R
H(107) H 0.2150 -1.3130 -1.1667 0.160 Uiso 1.00 1 c R
H(108) H 0.1697 -1.2745 -1.0871 0.160 Uiso 1.00 1 c R
H(109) H 0.1165 -1.4618 -1.1345 0.137 Uiso 1.00 1 c R
H(110) H 0.2175 -1.4080 -1.0447 0.137 Uiso 1.00 1 c R
H(111) H 0.2591 -1.4839 -1.2303 0.147 Uiso 1.00 1 c R
H(112) H 0.3665 -1.4122 -1.1449 0.147 Uiso 1.00 1 c R
H(113) H 0.3181 -1.5391 -1.0913 0.153 Uiso 1.00 1 c R
H(114) H 0.2056 -1.6110 -1.1738 0.153 Uiso 1.00 1 c R
H(115) H 0.3152 -1.6337 -1.2603 0.155 Uiso 1.00 1 c R
H(116) H 0.3955 -1.6276 -1.1782 0.155 Uiso 1.00 1 c R
H(117) H 0.4264 -1.5260 -1.1975 0.155 Uiso 1.00 1 c R
H(118) H 0.1999 -1.1653 -0.4782 0.018 Uiso 1.00 1 c R
H(119) H 0.1598 -1.0714 -0.4412 0.019 Uiso 1.00 1 c R
H(120) H 0.4008 -1.0261 -0.4182 0.045 Uiso 1.00 1 c R
H(121) H 0.3549 -0.9391 -0.3730 0.045 Uiso 1.00 1 c R
H(122) H 0.3391 -1.1170 -0.3371 0.072 Uiso 1.00 1 c R
H(123) H 0.2847 -1.0356 -0.2948 0.072 Uiso 1.00 1 c R
H(124) H 0.4724 -0.8985 -0.2208 0.092 Uiso 1.00 1 c R
H(125) H 0.5333 -0.9635 -0.2763 0.092 Uiso 1.00 1 c R
H(126) H 0.4449 -0.9955 -0.1432 0.080 Uiso 1.00 1 c R
H(127) H 0.4770 -1.0815 -0.2073 0.080 Uiso 1.00 1 c R
H(128) H 0.6764 -0.9439 -0.1567 0.070 Uiso 1.00 1 c R
H(129) H 0.6389 -0.8726 -0.0842 0.070 Uiso 1.00 1 c R
H(130) H 0.6414 -1.0662 -0.1066 0.114 Uiso 1.00 1 c R
H(131) H 0.5911 -1.0045 -0.0383 0.114 Uiso 1.00 1 c R
H(132) H 0.8214 -0.9530 -0.0315 0.095 Uiso 1.00 1 c R
H(133) H 0.7659 -0.9444 0.0451 0.095 Uiso 1.00 1 c R
H(134) H 0.7892 -0.8552 0.0109 0.095 Uiso 1.00 1 c R
H(135) H 0.0999 -0.6127 -0.9295 0.050 Uiso 1.00 1 c R
H(136) H 0.0773 -0.5077 -0.8934 0.050 Uiso 1.00 1 c R
H(137) H -0.1270 -0.6173 -0.9534 0.020 Uiso 1.00 1 c R
H(138) H -0.0948 -0.7142 -0.9985 0.020 Uiso 1.00 1 c R
H(139) H -0.0428 -0.5319 -1.0324 0.064 Uiso 1.00 1 c R
H(140) H 0.0050 -0.6190 -1.0716 0.064 Uiso 1.00 1 c R
H(141) H -0.2348 -0.6617 -1.1061 0.074 Uiso 1.00 1 c R
H(142) H -0.1842 -0.7462 -1.1477 0.074 Uiso 1.00 1 c R
H(143) H -0.0987 -0.6467 -1.2192 0.084 Uiso 1.00 1 c R
H(144) H -0.1400 -0.5563 -1.1737 0.084 Uiso 1.00 1 c R
H(145) H -0.2542 -0.6866 -1.3262 0.079 Uiso 1.00 1 c R
H(146) H -0.3025 -0.7715 -1.2903 0.079 Uiso 1.00 1 c R
H(147) H -0.3395 -0.5842 -1.2409 0.120 Uiso 1.00 1 c R
H(148) H -0.3993 -0.6820 -1.2199 0.120 Uiso 1.00 1 c R
H(149) H -0.4627 -0.6660 -1.3742 0.122 Uiso 1.00 1 c R
H(150) H -0.5487 -0.7235 -1.3318 0.122 Uiso 1.00 1 c R
H(151) H -0.4774 -0.7805 -1.3823 0.122 Uiso 1.00 1 c R
H(152) H -0.3193 -0.5595 -0.4355 0.050 Uiso 1.00 1 c R
H(153) H -0.2746 -0.6490 -0.4719 0.050 Uiso 1.00 1 c R
H(154) H -0.1064 -0.5594 -0.4231 0.112 Uiso 1.00 1 c R
H(155) H -0.1712 -0.5258 -0.3553 0.112 Uiso 1.00 1 c R
H(156) H -0.1562 -0.3869 -0.3808 0.076 Uiso 1.00 1 c R
H(157) H -0.0760 -0.4194 -0.4363 0.076 Uiso 1.00 1 c R
H(158) H -0.0115 -0.3521 -0.2412 0.138 Uiso 1.00 1 c R
H(159) H 0.0712 -0.3744 -0.2987 0.138 Uiso 1.00 1 c R
H(160) H 0.1224 -0.2003 -0.2221 0.167 Uiso 1.00 1 c R
H(161) H 0.1082 -0.2342 -0.3204 0.167 Uiso 1.00 1 c R
H(162) H -0.0416 -0.2084 -0.3349 0.202 Uiso 1.00 1 c R
H(163) H 0.0719 -0.1021 -0.2715 0.202 Uiso 1.00 1 c R
H(164) H 0.0159 -0.1435 -0.1581 0.194 Uiso 1.00 1 c R
H(165) H -0.1026 -0.2400 -0.2235 0.194 Uiso 1.00 1 c R
H(166) H -0.0628 -0.0197 -0.1477 0.116 Uiso 1.00 1 c R
H(167) H -0.1808 -0.1192 -0.1679 0.116 Uiso 1.00 1 c R
H(168) H -0.1508 -0.0876 -0.2425 0.116 Uiso 1.00 1 c R

loop_
_atom_site_aniso_label
_atom_site_aniso_U_11
_atom_site_aniso_U_22
_atom_site_aniso_U_33
_atom_site_aniso_U_12
_atom_site_aniso_U_13
_atom_site_aniso_U_23
Cu(1) 0.0293(14) 0.0136(14) 0.0188(11) 0.0029(11) 0.0075(9) 0.0110(10)
Cu(2) 0.0359(14) 0.0206(15) 0.0238(11) 0.0164(11) 0.0191(9) 0.0129(9)
Cu(3) 0.0245(14) 0.0188(15) 0.0188(11) 0.0063(12) 0.0083(9) 0.0119(10)
Cu(4) 0.0277(14) 0.0211(15) 0.0263(11) 0.0208(12) 0.0182(10) 0.0140(10)
Cu(5) 0.0354(13) 0.0164(13) 0.0307(11) 0.0159(11) 0.0181(10) 0.0178(10)
Cu(6) 0.0307(15) 0.0155(15) 0.0282(12) 0.0183(12) 0.0185(10) 0.0144(10)

loop_
_atom_type_symbol
_atom_type_description
_atom_type_scat_dispersion_real
_atom_type_scat_dispersion_imag
_atom_type_scat_source
C C 0.003 0.002
;
International Tables for Crystallography
(1992, Vol. C, Tables 4.2.6.8 and 6.1.1.4)
;
H H 0.000 0.000
;
International Tables for Crystallography
(1992, Vol. C, Table 6.1.1.4)
;
Cu Cu 0.320 1.265
;
International Tables for Crystallography
(1992, Vol. C, Tables 4.2.6.8 and 6.1.1.4)
;
N N 0.006 0.003
;
International Tables for Crystallography
(1992, Vol. C, Tables 4.2.6.8 and 6.1.1.4)
;
O O 0.011 0.006
;
International Tables for Crystallography
(1992, Vol. C, Tables 4.2.6.8 and 6.1.1.4)
;

loop_
_geom_angle_atom_site_label_1
_geom_angle_atom_site_label_2
_geom_angle_atom_site_label_3
_geom_angle
O(1) Cu(1) O(2) 174.2(3)
O(1) Cu(1) O(13) 94.1(5)
O(1) Cu(1) N(1) 92.8(5)
O(2) Cu(1) O(13) 87.7(5)
O(2) Cu(1) N(1) 86.0(5)
O(13) Cu(1) N(1) 171.4(4)
O(2) Cu(2) O(3) 88.8(5)
O(2) Cu(2) O(8) 157.8(3)
O(2) Cu(2) O(9) 92.9(5)
O(3) Cu(2) O(8) 94.0(4)
O(3) Cu(2) O(9) 169.6(3)
O(8) Cu(2) O(9) 88.3(5)
O(7) Cu(3) O(8) 177.8(5)
O(7) Cu(3) O(14) 94.7(5)
O(7) Cu(3) N(2) 92.2(5)
O(8) Cu(3) O(14) 87.4(5)
O(8) Cu(3) N(2) 85.7(5)
O(14) Cu(3) N(2) 173.0(5)
O(15) Cu(4) O(16) 177.7(4)
O(15) Cu(4) O(27) 94.0(5)
O(15) Cu(4) N(3) 93.7(6)
O(16) Cu(4) O(27) 87.8(5)
O(16) Cu(4) N(3) 84.5(6)
O(27) Cu(4) N(3) 171.2(5)
O(16) Cu(5) O(17) 88.4(5)
O(16) Cu(5) O(22) 160.6(3)
O(16) Cu(5) O(23) 91.9(5)
O(17) Cu(5) O(22) 94.1(5)
O(17) Cu(5) O(23) 170.2(3)
O(22) Cu(5) O(23) 88.9(4)
O(21) Cu(6) O(22) 171.4(4)
O(21) Cu(6) O(28) 92.6(5)
O(21) Cu(6) N(4) 93.1(6)
O(22) Cu(6) O(28) 89.7(5)
O(22) Cu(6) N(4) 84.8(5)
O(28) Cu(6) N(4) 174.2(6)
Cu(1) O(1) C(11) 129.2(11)
Cu(1) O(2) Cu(2) 143.2(6)
Cu(1) O(2) C(2) 107.9(9)
Cu(2) O(2) C(2) 106.8(9)
Cu(2) O(3) C(3) 107.4(10)
C(4) O(4) C(7) 105.6(11)
C(1) O(5) C(5) 111.7(11)
C(6) O(6) C(7) 109.4(13)
Cu(3) O(7) C(30) 130.4(10)
Cu(2) O(8) Cu(3) 141.0(6)
Cu(2) O(8) C(21) 106.0(8)
Cu(3) O(8) C(21) 106.5(10)
Cu(2) O(9) C(22) 105.3(9)
C(23) O(10) C(26) 106.6(13)
C(20) O(11) C(24) 109.2(13)
C(25) O(12) C(26) 112.9(10)
Cu(1) O(13) C(77) 125.9(9)
Cu(3) O(14) C(85) 124.9(8)
Cu(4) O(15) C(49) 127.1(12)
Cu(4) O(16) Cu(5) 141.4(8)
Cu(4) O(16) C(40) 109.6(10)
Cu(5) O(16) C(40) 105.4(10)
Cu(5) O(17) C(41) 109.5(9)
C(42) O(18) C(45) 111.8(10)
C(39) O(19) C(43) 105.4(11)
C(44) O(20) C(45) 112.7(14)
Cu(6) O(21) C(68) 126.5(13)
Cu(5) O(22) Cu(6) 141.3(6)
Cu(5) O(22) C(59) 105.9(8)
Cu(6) O(22) C(59) 111.7(9)
Cu(5) O(23) C(60) 107.5(8)
C(61) O(24) C(64) 117.4(15)
C(58) O(25) C(62) 105.4(14)
C(63) O(26) C(64) 112.0(12)
Cu(4) O(27) C(93) 126.1(11)
Cu(6) O(28) C(101) 122.8(10)
Cu(1) N(1) C(1) 109.5(11)
Cu(1) N(1) C(9) 125.2(10)
C(1) N(1) C(9) 125.2(15)
Cu(3) N(2) C(20) 110.1(11)
Cu(3) N(2) C(28) 123.9(11)
C(20) N(2) C(28) 125.6(15)
Cu(4) N(3) C(39) 113.2(13)
Cu(4) N(3) C(47) 128.8(14)
C(39) N(3) C(47) 118.0(18)
Cu(6) N(4) C(58) 111.4(12)
Cu(6) N(4) C(66) 130.8(13)
C(58) N(4) C(66) 117.4(16)
O(5) C(1) N(1) 112.5(12)
O(5) C(1) C(2) 108.1(12)
N(1) C(1) C(2) 106.9(14)
O(2) C(2) C(1) 109.1(13)
O(2) C(2) C(3) 108.0(13)
C(1) C(2) C(3) 111.7(15)
O(3) C(3) C(2) 111.7(15)
O(3) C(3) C(4) 122.1(13)
C(2) C(3) C(4) 99.4(12)
O(4) C(4) C(3) 111.1(11)
O(4) C(4) C(5) 108.5(13)
C(3) C(4) C(5) 115.0(13)
O(5) C(5) C(4) 112.1(14)
O(5) C(5) C(6) 107.6(12)
C(4) C(5) C(6) 113.7(14)
O(6) C(6) C(5) 107.1(13)
O(4) C(7) O(6) 111.8(13)
O(4) C(7) C(8) 104.2(13)
O(6) C(7) C(8) 108.6(16)
N(1) C(9) C(10) 125.7(15)
C(9) C(10) C(11) 123.1(15)
C(9) C(10) C(15) 115.5(15)
C(11) C(10) C(15) 121.4(15)
O(1) C(11) C(10) 123.7(15)
O(1) C(11) C(12) 118.0(18)
C(10) C(11) C(12) 118.0(18)
C(11) C(12) C(13) 117.3(19)
C(11) C(12) C(16) 118.8(18)
C(13) C(12) C(16) 124.0(16)
C(12) C(13) C(14) 125.5(16)
C(13) C(14) C(15) 116.8(18)
C(10) C(15) C(14) 120.9(19)
C(12) C(16) C(17) 104.9(15)
C(12) C(16) C(18) 111.6(12)
C(12) C(16) C(19) 110.5(13)
C(17) C(16) C(18) 103.5(11)
C(17) C(16) C(19) 110.0(13)
C(18) C(16) C(19) 115.6(16)
O(11) C(20) N(2) 116.0(15)
O(11) C(20) C(21) 106.2(12)
N(2) C(20) C(21) 109.0(12)
O(8) C(21) C(20) 107.8(12)
O(8) C(21) C(22) 105.1(16)
C(20) C(21) C(22) 112.2(12)
O(9) C(22) C(21) 106.1(12)
O(9) C(22) C(23) 113.0(11)
C(21) C(22) C(23) 100.0(15)
O(10) C(23) C(22) 108.4(13)
O(10) C(23) C(24) 109.5(10)
C(22) C(23) C(24) 106.5(11)
O(11) C(24) C(23) 110.9(10)
O(11) C(24) C(25) 103.9(14)
C(23) C(24) C(25) 110.6(11)
O(12) C(25) C(24) 102.4(14)
O(10) C(26) O(12) 112.9(11)
O(10) C(26) C(27) 107.6(16)
O(12) C(26) C(27) 110.3(12)
N(2) C(28) C(29) 125.7(16)
C(28) C(29) C(30) 122.5(16)
C(28) C(29) C(34) 114.3(15)
C(30) C(29) C(34) 123.1(14)
O(7) C(30) C(29) 123.0(14)
O(7) C(30) C(31) 121.1(16)
C(29) C(30) C(31) 115.7(16)
C(30) C(31) C(32) 118.1(17)
C(30) C(31) C(35) 115.3(17)
C(32) C(31) C(35) 126.7(16)
C(31) C(32) C(33) 125.6(17)
C(32) C(33) C(34) 117.8(19)
C(29) C(34) C(33) 119.6(17)
C(31) C(35) C(36) 105.7(16)
C(31) C(35) C(37) 110.6(12)
C(31) C(35) C(38) 113.8(13)
C(36) C(35) C(37) 103.3(12)
C(36) C(35) C(38) 109.3(13)
C(37) C(35) C(38) 113.3(16)
O(19) C(39) N(3) 113.4(12)
O(19) C(39) C(40) 110.9(12)
N(3) C(39) C(40) 103.8(15)
O(16) C(40) C(39) 111.1(13)
O(16) C(40) C(41) 114.2(13)
C(39) C(40) C(41) 108.8(14)
O(17) C(41) C(40) 104.0(13)
O(17) C(41) C(42) 114.4(13)
C(40) C(41) C(42) 105.2(12)
O(18) C(42) C(41) 112.9(12)
O(18) C(42) C(43) 106.9(14)
C(41) C(42) C(43) 103.4(13)
O(19) C(43) C(42) 113.5(14)
O(19) C(43) C(44) 108.9(11)
C(42) C(43) C(44) 102.2(13)
O(20) C(44) C(43) 113.9(12)
O(18) C(45) O(20) 111.3(11)
O(18) C(45) C(46) 111.6(11)
O(20) C(45) C(46) 108.0(14)
N(3) C(47) C(48) 124(2)
C(47) C(48) C(49) 122.3(18)
C(47) C(48) C(53) 117.2(19)
C(49) C(48) C(53) 119.8(17)
O(15) C(49) C(48) 122.6(16)
O(15) C(49) C(50) 118.9(17)
C(48) C(49) C(50) 118.5(18)
C(49) C(50) C(51) 118.0(17)
C(49) C(50) C(54) 123.6(17)
C(51) C(50) C(54) 118.4(15)
C(50) C(51) C(52) 121.2(17)
C(51) C(52) C(53) 122.2(18)
C(48) C(53) C(52) 119.9(17)
C(50) C(54) C(55) 119.2(18)
C(50) C(54) C(56) 107.2(13)
C(50) C(54) C(57) 109.4(13)
C(55) C(54) C(56) 106.2(14)
C(55) C(54) C(57) 108.8(13)
C(56) C(54) C(57) 105.1(15)
O(25) C(58) N(4) 112.1(15)
O(25) C(58) C(59) 114.8(11)
N(4) C(58) C(59) 100.6(11)
O(22) C(59) C(58) 112.3(11)
O(22) C(59) C(60) 115.4(14)
C(58) C(59) C(60) 108.7(11)
O(23) C(60) C(59) 107.9(11)
O(23) C(60) C(61) 119.7(12)
C(59) C(60) C(61) 109.6(15)
O(24) C(61) C(60) 118.1(17)
O(24) C(61) C(62) 103.9(12)
C(60) C(61) C(62) 109.2(12)
O(25) C(62) C(61) 113.6(12)
O(25) C(62) C(63) 113.0(16)
C(61) C(62) C(63) 108.6(12)
O(26) C(63) C(62) 112.2(17)
O(24) C(64) O(26) 108.3(12)
O(24) C(64) C(65) 110.2(16)
O(26) C(64) C(65) 107.9(11)
N(4) C(66) C(67) 121.8(19)
C(66) C(67) C(68) 124(2)
C(66) C(67) C(72) 116.0(18)
C(68) C(67) C(72) 119.5(17)
O(21) C(68) C(67) 122.7(18)
O(21) C(68) C(69) 117(2)
C(67) C(68) C(69) 119(2)
C(68) C(69) C(70) 119.2(19)
C(68) C(69) C(73) 123.3(19)
C(70) C(69) C(73) 117.4(15)
C(69) C(70) C(71) 122.3(17)
C(70) C(71) C(72) 120.0(19)
C(67) C(72) C(71) 120(2)
C(69) C(73) C(74) 109.9(12)
C(69) C(73) C(75) 107.7(12)
C(69) C(73) C(76) 116.6(17)
C(74) C(73) C(75) 108.1(15)
C(74) C(73) C(76) 110.0(12)
C(75) C(73) C(76) 104.0(12)
O(13) C(77) C(78) 102.4(14)
C(77) C(78) C(79) 122(2)
C(78) C(79) C(80) 115(3)
C(79) C(80) C(81) 120(3)
C(80) C(81) C(82) 103(2)
C(81) C(82) C(83) 103(2)
C(82) C(83) C(84) 100(3)
O(14) C(85) C(86) 112.2(12)
C(85) C(86) C(87) 111.7(14)
C(86) C(87) C(88) 111.6(17)
C(87) C(88) C(89) 115.0(19)
C(88) C(89) C(90) 114.9(18)
C(89) C(90) C(91) 112.8(19)
C(90) C(91) C(92) 113(2)
O(27) C(93) C(94) 111.1(14)
C(93) C(94) C(95) 113.6(13)
C(94) C(95) C(96) 113.4(16)
C(95) C(96) C(97) 112.7(17)
C(96) C(97) C(98) 115.3(17)
C(97) C(98) C(99) 114.3(17)
C(98) C(99) C(100) 115(2)
O(28) C(101) C(102) 118(2)
C(101) C(102) C(103) 120(3)
C(102) C(103) C(104) 118(2)
C(103) C(104) C(105) 110(2)
C(104) C(105) C(106) 131(3)
C(105) C(106) C(107) 105(4)
C(106) C(107) C(108) 121(3)
Cu(1) O(13) H(1) 96.2
C(77) O(13) H(1) 99.6
Cu(3) O(14) H(2) 87.2
C(85) O(14) H(2) 97.1
Cu(4) O(27) H(4) 126.0
C(93) O(27) H(4) 106.7
O(5) C(1) H(5) 110.9
N(1) C(1) H(5) 109.9
C(2) C(1) H(5) 108.3
O(2) C(2) H(6) 109.0
C(1) C(2) H(6) 110.6
C(3) C(2) H(6) 108.4
O(3) C(3) H(7) 106.5
C(2) C(3) H(7) 107.0
C(4) C(3) H(7) 109.2
O(4) C(4) H(8) 107.7
C(3) C(4) H(8) 105.8
C(5) C(4) H(8) 108.5
O(5) C(5) H(9) 107.5
C(4) C(5) H(9) 107.2
C(6) C(5) H(9) 108.5
O(6) C(6) H(10) 107.3
O(6) C(6) H(11) 112.1
C(5) C(6) H(10) 107.4
C(5) C(6) H(11) 114.3
H(10) C(6) H(11) 108.4
O(4) C(7) H(12) 111.9
O(6) C(7) H(12) 109.9
C(8) C(7) H(12) 110.3
C(7) C(8) H(13) 109.7
C(7) C(8) H(14) 109.7
C(7) C(8) H(15) 109.0
H(13) C(8) H(14) 109.5
H(13) C(8) H(15) 109.5
H(14) C(8) H(15) 109.5
N(1) C(9) H(16) 116.5
C(10) C(9) H(16) 117.8
C(12) C(13) H(17) 118.4
C(14) C(13) H(17) 116.1
C(13) C(14) H(18) 122.5
C(15) C(14) H(18) 120.2
C(10) C(15) H(19) 119.3
C(14) C(15) H(19) 119.6
C(16) C(17) H(20) 107.8
C(16) C(17) H(21) 110.3
C(16) C(17) H(22) 110.3
H(20) C(17) H(21) 109.5
H(20) C(17) H(22) 109.5
H(21) C(17) H(22) 109.5
C(16) C(18) H(23) 109.5
C(16) C(18) H(24) 110.0
C(16) C(18) H(25) 108.9
H(23) C(18) H(24) 109.5
H(23) C(18) H(25) 109.5
H(24) C(18) H(25) 109.5
C(16) C(19) H(26) 112.4
C(16) C(19) H(27) 105.1
C(16) C(19) H(28) 110.7
H(26) C(19) H(27) 109.5
H(26) C(19) H(28) 109.5
H(27) C(19) H(28) 109.5
O(11) C(20) H(29) 108.6
N(2) C(20) H(29) 107.9
C(21) C(20) H(29) 108.9
O(8) C(21) H(30) 108.8
C(20) C(21) H(30) 111.2
C(22) C(21) H(30) 111.4
O(9) C(22) H(31) 111.1
C(21) C(22) H(31) 113.0
C(23) C(22) H(31) 113.1
O(10) C(23) H(32) 108.3
C(22) C(23) H(32) 109.8
C(24) C(23) H(32) 114.3
O(11) C(24) H(33) 109.8
C(23) C(24) H(33) 112.4
C(25) C(24) H(33) 109.0
O(12) C(25) H(34) 112.6
O(12) C(25) H(35) 109.1
C(24) C(25) H(34) 111.5
C(24) C(25) H(35) 112.0
H(34) C(25) H(35) 109.1
O(10) C(26) H(36) 106.6
O(12) C(26) H(36) 108.3
C(27) C(26) H(36) 111.1
C(26) C(27) H(37) 110.4
C(26) C(27) H(38) 109.0
C(26) C(27) H(39) 109.0
H(37) C(27) H(38) 109.5
H(37) C(27) H(39) 109.5
H(38) C(27) H(39) 109.5
N(2) C(28) H(40) 117.3
C(29) C(28) H(40) 116.9
C(31) C(32) H(41) 117.5
C(33) C(32) H(41) 116.9
C(32) C(33) H(42) 122.2
C(34) C(33) H(42) 120.0
C(29) C(34) H(43) 120.0
C(33) C(34) H(43) 120.4
C(35) C(36) H(44) 111.3
C(35) C(36) H(45) 109.4
C(35) C(36) H(46) 107.7
H(44) C(36) H(45) 109.5
H(44) C(36) H(46) 109.5
H(45) C(36) H(46) 109.5
C(35) C(37) H(47) 109.7
C(35) C(37) H(48) 110.9
C(35) C(37) H(49) 107.8
H(47) C(37) H(48) 109.5
H(47) C(37) H(49) 109.5
H(48) C(37) H(49) 109.5
C(35) C(38) H(50) 107.7
C(35) C(38) H(51) 109.2
C(35) C(38) H(52) 111.4
H(50) C(38) H(51) 109.5
H(50) C(38) H(52) 109.5
H(51) C(38) H(52) 109.5
O(19) C(39) H(53) 108.5
N(3) C(39) H(53) 109.1
C(40) C(39) H(53) 111.1
O(16) C(40) H(54) 107.6
C(39) C(40) H(54) 107.1
C(41) C(40) H(54) 107.7
O(17) C(41) H(55) 112.5
C(40) C(41) H(55) 111.3
C(42) C(41) H(55) 109.0
O(18) C(42) H(56) 111.0
C(41) C(42) H(56) 112.1
C(43) C(42) H(56) 110.1
O(19) C(43) H(57) 110.4
C(42) C(43) H(57) 110.6
C(44) C(43) H(57) 111.0
O(20) C(44) H(58) 107.8
O(20) C(44) H(59) 110.3
C(43) C(44) H(58) 106.7
C(43) C(44) H(59) 109.8
H(58) C(44) H(59) 108.1
O(18) C(45) H(60) 107.7
O(20) C(45) H(60) 109.5
C(46) C(45) H(60) 108.7
C(45) C(46) H(61) 109.0
C(45) C(46) H(62) 109.9
C(45) C(46) H(63) 109.5
H(61) C(46) H(62) 109.5
H(61) C(46) H(63) 109.5
H(62) C(46) H(63) 109.5
N(3) C(47) H(64) 117.7
C(48) C(47) H(64) 117.9
C(50) C(51) H(65) 118.4
C(52) C(51) H(65) 120.3
C(51) C(52) H(66) 117.3
C(53) C(52) H(66) 119.7
C(48) C(53) H(67) 120.3
C(52) C(53) H(67) 119.6
C(54) C(55) H(68) 112.2
C(54) C(55) H(69) 107.7
C(54) C(55) H(70) 108.5
H(68) C(55) H(69) 109.5
H(68) C(55) H(70) 109.5
H(69) C(55) H(70) 109.5
C(54) C(56) H(71) 106.5
C(54) C(56) H(72) 112.2
C(54) C(56) H(73) 109.7
H(71) C(56) H(72) 109.5
H(71) C(56) H(73) 109.5
H(72) C(56) H(73) 109.5
C(54) C(57) H(74) 108.3
C(54) C(57) H(75) 109.5
C(54) C(57) H(76) 110.6
H(74) C(57) H(75) 109.5
H(74) C(57) H(76) 109.5
H(75) C(57) H(76) 109.5
O(25) C(58) H(77) 110.3
N(4) C(58) H(77) 109.9
C(59) C(58) H(77) 108.7
O(22) C(59) H(78) 107.8
C(58) C(59) H(78) 105.0
C(60) C(59) H(78) 107.0
O(23) C(60) H(79) 107.8
C(59) C(60) H(79) 105.5
C(61) C(60) H(79) 105.4
O(24) C(61) H(80) 110.5
C(60) C(61) H(80) 110.1
C(62) C(61) H(80) 104.0
O(25) C(62) H(81) 107.8
C(61) C(62) H(81) 104.4
C(63) C(62) H(81) 109.1
O(26) C(63) H(82) 112.6
O(26) C(63) H(83) 107.4
C(62) C(63) H(82) 108.7
C(62) C(63) H(83) 108.1
H(82) C(63) H(83) 107.7
O(24) C(64) H(84) 111.8
O(26) C(64) H(84) 110.6
C(65) C(64) H(84) 107.9
C(64) C(65) H(85) 108.3
C(64) C(65) H(86) 109.0
C(64) C(65) H(87) 111.0
H(85) C(65) H(86) 109.5
H(85) C(65) H(87) 109.5
H(86) C(65) H(87) 109.5
N(4) C(66) H(88) 119.7
C(67) C(66) H(88) 118.4
C(69) C(70) H(89) 118.6
C(71) C(70) H(89) 118.8
C(70) C(71) H(90) 119.8
C(72) C(71) H(90) 120.1
C(67) C(72) H(91) 120.4
C(71) C(72) H(91) 119.7
C(73) C(74) H(92) 109.9
C(73) C(74) H(93) 106.7
C(73) C(74) H(94) 111.7
H(92) C(74) H(93) 109.5
H(92) C(74) H(94) 109.5
H(93) C(74) H(94) 109.5
C(73) C(75) H(95) 111.3
C(73) C(75) H(96) 109.6
C(73) C(75) H(97) 107.5
H(95) C(75) H(96) 109.5
H(95) C(75) H(97) 109.5
H(96) C(75) H(97) 109.5
C(73) C(76) H(98) 103.3
C(73) C(76) H(99) 112.0
C(73) C(76) H(100) 112.9
H(98) C(76) H(99) 109.5
H(98) C(76) H(100) 109.5
H(99) C(76) H(100) 109.5
O(13) C(77) H(101) 112.3
O(13) C(77) H(102) 111.1
C(78) C(77) H(101) 110.0
C(78) C(77) H(102) 112.0
H(101) C(77) H(102) 108.9
C(77) C(78) H(103) 107.7
C(77) C(78) H(104) 105.7
C(79) C(78) H(103) 108.0
C(79) C(78) H(104) 105.9
H(103) C(78) H(104) 106.5
C(78) C(79) H(105) 107.2
C(78) C(79) H(106) 109.3
C(80) C(79) H(105) 108.5
C(80) C(79) H(106) 109.2
H(105) C(79) H(106) 107.1
C(79) C(80) H(107) 105.0
C(79) C(80) H(108) 107.1
C(81) C(80) H(107) 107.6
C(81) C(80) H(108) 109.4
H(107) C(80) H(108) 106.7
C(80) C(81) H(109) 108.6
C(80) C(81) H(110) 112.6
C(82) C(81) H(109) 107.0
C(82) C(81) H(110) 115.6
H(109) C(81) H(110) 109.4
C(81) C(82) H(111) 113.3
C(81) C(82) H(112) 104.9
C(83) C(82) H(111) 117.9
C(83) C(82) H(112) 108.9
H(111) C(82) H(112) 107.7
C(82) C(83) H(113) 118.4
C(82) C(83) H(114) 110.2
C(84) C(83) H(113) 108.4
C(84) C(83) H(114) 111.2
H(113) C(83) H(114) 108.3
C(83) C(84) H(115) 107.9
C(83) C(84) H(116) 110.2
C(83) C(84) H(117) 110.3
H(115) C(84) H(116) 109.5
H(115) C(84) H(117) 109.5
H(116) C(84) H(117) 109.5
O(14) C(85) H(118) 109.6
O(14) C(85) H(119) 108.2
C(86) C(85) H(118) 111.9
C(86) C(85) H(119) 106.6
H(118) C(85) H(119) 108.2
C(85) C(86) H(120) 106.7
C(85) C(86) H(121) 112.1
C(87) C(86) H(120) 107.3
C(87) C(86) H(121) 110.6
H(120) C(86) H(121) 108.1
C(86) C(87) H(122) 111.3
C(86) C(87) H(123) 107.8
C(88) C(87) H(122) 106.9
C(88) C(87) H(123) 110.8
H(122) C(87) H(123) 108.5
C(87) C(88) H(124) 106.0
C(87) C(88) H(125) 108.7
C(89) C(88) H(124) 108.4
C(89) C(88) H(125) 110.6
H(124) C(88) H(125) 107.7
C(88) C(89) H(126) 109.8
C(88) C(89) H(127) 108.1
C(90) C(89) H(126) 108.2
C(90) C(89) H(127) 108.2
H(126) C(89) H(127) 107.4
C(89) C(90) H(128) 108.2
C(89) C(90) H(129) 108.2
C(91) C(90) H(128) 109.8
C(91) C(90) H(129) 110.2
H(128) C(90) H(129) 107.4
C(90) C(91) H(130) 109.9
C(90) C(91) H(131) 110.1
C(92) C(91) H(130) 110.1
C(92) C(91) H(131) 106.6
H(130) C(91) H(131) 107.4
C(91) C(92) H(132) 107.5
C(91) C(92) H(133) 110.3
C(91) C(92) H(134) 110.7
H(132) C(92) H(133) 109.5
H(132) C(92) H(134) 109.5
H(133) C(92) H(134) 109.5
O(27) C(93) H(135) 109.1
O(27) C(93) H(136) 109.4
C(94) C(93) H(135) 110.4
C(94) C(93) H(136) 108.5
H(135) C(93) H(136) 108.4
C(93) C(94) H(137) 109.1
C(93) C(94) H(138) 107.6
C(95) C(94) H(137) 109.4
C(95) C(94) H(138) 109.2
H(137) C(94) H(138) 107.8
C(94) C(95) H(139) 108.8
C(94) C(95) H(140) 109.1
C(96) C(95) H(139) 108.8
C(96) C(95) H(140) 109.1
H(139) C(95) H(140) 107.5
C(95) C(96) H(141) 110.1
C(95) C(96) H(142) 109.7
C(97) C(96) H(141) 106.5
C(97) C(96) H(142) 109.6
H(141) C(96) H(142) 108.1
C(96) C(97) H(143) 106.6
C(96) C(97) H(144) 109.3
C(98) C(97) H(143) 106.2
C(98) C(97) H(144) 111.0
H(143) C(97) H(144) 108.0
C(97) C(98) H(145) 109.9
C(97) C(98) H(146) 108.5
C(99) C(98) H(145) 108.3
C(99) C(98) H(146) 108.6
H(145) C(98) H(146) 107.0
C(98) C(99) H(147) 110.1
C(98) C(99) H(148) 109.4
C(100) C(99) H(147) 107.3
C(100) C(99) H(148) 107.6
H(147) C(99) H(148) 107.7
C(99) C(100) H(149) 109.7
C(99) C(100) H(150) 111.8
C(99) C(100) H(151) 106.9
H(149) C(100) H(150) 109.5
H(149) C(100) H(151) 109.5
H(150) C(100) H(151) 109.5
O(28) C(101) H(152) 108.3
O(28) C(101) H(153) 106.7
C(102) C(101) H(152) 113.2
C(102) C(101) H(153) 102.9
H(152) C(101) H(153) 106.7
C(101) C(102) H(154) 112.4
C(101) C(102) H(155) 102.5
C(103) C(102) H(154) 110.2
C(103) C(102) H(155) 103.8
H(154) C(102) H(155) 106.3
C(102) C(103) H(156) 111.5
C(102) C(103) H(157) 104.7
C(104) C(103) H(156) 104.1
C(104) C(103) H(157) 111.6
H(156) C(103) H(157) 107.0
C(103) C(104) H(158) 113.3
C(103) C(104) H(159) 105.6
C(105) C(104) H(158) 112.9
C(105) C(104) H(159) 106.7
H(158) C(104) H(159) 108.0
C(104) C(105) H(160) 104.6
C(104) C(105) H(161) 109.7
C(106) C(105) H(160) 102.2
C(106) C(105) H(161) 100.6
H(160) C(105) H(161) 106.3
C(105) C(106) H(162) 106.2
C(105) C(106) H(163) 118.5
C(107) C(106) H(162) 105.4
C(107) C(106) H(163) 112.0
H(162) C(106) H(163) 108.5
C(106) C(107) H(164) 102.8
C(106) C(107) H(165) 109.8
C(108) C(107) H(164) 108.3
C(108) C(107) H(165) 106.7
H(164) C(107) H(165) 107.1
C(107) C(108) H(166) 108.5
C(107) C(108) H(167) 110.2
C(107) C(108) H(168) 109.7
H(166) C(108) H(167) 109.5
H(166) C(108) H(168) 109.5
H(167) C(108) H(168) 109.5

loop_
_geom_bond_atom_site_label_1
_geom_bond_atom_site_label_2
_geom_bond_distance
Cu(1) O(1) 1.886(11)
Cu(1) O(2) 1.996(11)
Cu(1) O(13) 1.953(13)
Cu(1) N(1) 1.961(15)
Cu(2) O(2) 1.898(12)
Cu(2) O(3) 1.904(11)
Cu(2) O(8) 1.910(11)
Cu(2) O(9) 1.930(13)
Cu(3) O(7) 1.856(11)
Cu(3) O(8) 1.974(11)
Cu(3) O(14) 1.967(14)
Cu(3) N(2) 1.973(15)
Cu(4) O(15) 1.892(12)
Cu(4) O(16) 1.910(12)
Cu(4) O(27) 1.942(13)
Cu(4) N(3) 1.909(19)
Cu(5) O(16) 1.986(14)
Cu(5) O(17) 1.918(12)
Cu(5) O(22) 1.971(11)
Cu(5) O(23) 1.935(12)
Cu(6) O(21) 1.922(12)
Cu(6) O(22) 1.882(11)
Cu(6) O(28) 1.958(14)
Cu(6) N(4) 1.908(17)
O(1) C(11) 1.32(2)
O(2) C(2) 1.44(2)
O(3) C(3) 1.33(2)
O(4) C(4) 1.489(19)
O(4) C(7) 1.46(2)
O(5) C(1) 1.40(2)
O(5) C(5) 1.431(19)
O(6) C(6) 1.52(2)
O(6) C(7) 1.40(2)
O(7) C(30) 1.31(2)
O(8) C(21) 1.49(2)
O(9) C(22) 1.430(19)
O(10) C(23) 1.460(19)
O(10) C(26) 1.42(2)
O(11) C(20) 1.43(2)
O(11) C(24) 1.456(19)
O(12) C(25) 1.51(2)
O(12) C(26) 1.411(17)
O(13) C(77) 1.45(2)
O(14) C(85) 1.456(19)
O(15) C(49) 1.32(2)
O(16) C(40) 1.40(2)
O(17) C(41) 1.47(2)
O(18) C(42) 1.39(2)
O(18) C(45) 1.407(18)
O(19) C(39) 1.46(2)
O(19) C(43) 1.44(2)
O(20) C(44) 1.36(2)
O(20) C(45) 1.45(2)
O(21) C(68) 1.29(2)
O(22) C(59) 1.36(2)
O(23) C(60) 1.420(18)
O(24) C(61) 1.38(2)
O(24) C(64) 1.40(2)
O(25) C(58) 1.40(2)
O(25) C(62) 1.47(2)
O(26) C(63) 1.37(2)
O(26) C(64) 1.455(19)
O(27) C(93) 1.44(2)
O(28) C(101) 1.40(2)
N(1) C(1) 1.49(2)
N(1) C(9) 1.33(2)
N(2) C(20) 1.43(2)
N(2) C(28) 1.30(2)
N(3) C(39) 1.46(2)
N(3) C(47) 1.22(2)
N(4) C(58) 1.51(2)
N(4) C(66) 1.25(2)
C(1) C(2) 1.52(2)
C(2) C(3) 1.51(2)
C(3) C(4) 1.54(2)
C(4) C(5) 1.49(2)
C(5) C(6) 1.44(2)
C(7) C(8) 1.55(2)
C(9) C(10) 1.42(2)
C(10) C(11) 1.41(2)
C(10) C(15) 1.44(2)
C(11) C(12) 1.45(2)
C(12) C(13) 1.36(2)
C(12) C(16) 1.56(2)
C(13) C(14) 1.45(2)
C(14) C(15) 1.34(2)
C(16) C(17) 1.68(2)
C(16) C(18) 1.555(16)
C(16) C(19) 1.42(2)
C(20) C(21) 1.49(2)
C(21) C(22) 1.50(2)
C(22) C(23) 1.60(2)
C(23) C(24) 1.489(18)
C(24) C(25) 1.53(2)
C(26) C(27) 1.47(2)
C(28) C(29) 1.46(2)
C(29) C(30) 1.40(2)
C(29) C(34) 1.42(2)
C(30) C(31) 1.49(2)
C(31) C(32) 1.36(2)
C(31) C(35) 1.56(2)
C(32) C(33) 1.38(3)
C(33) C(34) 1.39(2)
C(35) C(36) 1.64(2)
C(35) C(37) 1.539(17)
C(35) C(38) 1.46(2)
C(39) C(40) 1.49(2)
C(40) C(41) 1.56(2)
C(41) C(42) 1.50(2)
C(42) C(43) 1.63(2)
C(43) C(44) 1.58(2)
C(45) C(46) 1.48(2)
C(47) C(48) 1.47(2)
C(48) C(49) 1.45(3)
C(48) C(53) 1.41(2)
C(49) C(50) 1.45(2)
C(50) C(51) 1.42(3)
C(50) C(54) 1.53(2)
C(51) C(52) 1.37(2)
C(52) C(53) 1.38(2)
C(54) C(55) 1.41(2)
C(54) C(56) 1.66(2)
C(54) C(57) 1.566(18)
C(58) C(59) 1.508(19)
C(59) C(60) 1.54(2)
C(60) C(61) 1.41(2)
C(61) C(62) 1.63(2)
C(62) C(63) 1.53(2)
C(64) C(65) 1.51(2)
C(66) C(67) 1.42(2)
C(67) C(68) 1.48(3)
C(67) C(72) 1.42(3)
C(68) C(69) 1.42(2)
C(69) C(70) 1.42(3)
C(69) C(73) 1.55(2)
C(70) C(71) 1.40(2)
C(71) C(72) 1.41(2)
C(73) C(74) 1.517(17)
C(73) C(75) 1.62(2)
C(73) C(76) 1.48(2)
C(77) C(78) 1.76(2)
C(78) C(79) 1.39(4)
C(79) C(80) 1.57(3)
C(80) C(81) 1.63(5)
C(81) C(82) 1.89(5)
C(82) C(83) 1.41(5)
C(83) C(84) 1.51(5)
C(85) C(86) 1.569(17)
C(86) C(87) 1.51(3)
C(87) C(88) 1.59(2)
C(88) C(89) 1.51(4)
C(89) C(90) 1.55(2)
C(90) C(91) 1.38(4)
C(91) C(92) 1.49(2)
C(93) C(94) 1.484(19)
C(94) C(95) 1.52(2)
C(95) C(96) 1.47(2)
C(96) C(97) 1.56(3)
C(97) C(98) 1.56(2)
C(98) C(99) 1.48(4)
C(99) C(100) 1.57(3)
C(101) C(102) 1.26(2)
C(102) C(103) 1.30(3)
C(103) C(104) 1.76(2)
C(104) C(105) 1.43(5)
C(105) C(106) 1.28(7)
C(106) C(107) 1.57(6)
C(107) C(108) 1.66(6)
O(13) H(1) 0.725
O(14) H(2) 0.744
O(27) H(4) 1.206
C(1) H(5) 1.000
C(2) H(6) 1.000
C(3) H(7) 1.000
C(4) H(8) 1.000
C(5) H(9) 1.000
C(6) H(10) 0.990
C(6) H(11) 0.990
C(7) H(12) 1.000
C(8) H(13) 0.980
C(8) H(14) 0.980
C(8) H(15) 0.980
C(9) H(16) 0.950
C(13) H(17) 0.950
C(14) H(18) 0.950
C(15) H(19) 0.950
C(17) H(20) 0.980
C(17) H(21) 0.980
C(17) H(22) 0.980
C(18) H(23) 0.980
C(18) H(24) 0.980
C(18) H(25) 0.980
C(19) H(26) 0.980
C(19) H(27) 0.980
C(19) H(28) 0.980
C(20) H(29) 1.000
C(21) H(30) 1.000
C(22) H(31) 1.000
C(23) H(32) 1.000
C(24) H(33) 1.000
C(25) H(34) 0.990
C(25) H(35) 0.990
C(26) H(36) 1.000
C(27) H(37) 0.980
C(27) H(38) 0.980
C(27) H(39) 0.980
C(28) H(40) 0.950
C(32) H(41) 0.950
C(33) H(42) 0.950
C(34) H(43) 0.950
C(36) H(44) 0.980
C(36) H(45) 0.980
C(36) H(46) 0.980
C(37) H(47) 0.980
C(37) H(48) 0.980
C(37) H(49) 0.980
C(38) H(50) 0.980
C(38) H(51) 0.980
C(38) H(52) 0.980
C(39) H(53) 1.000
C(40) H(54) 1.000
C(41) H(55) 1.000
C(42) H(56) 1.000
C(43) H(57) 1.000
C(44) H(58) 0.990
C(44) H(59) 0.990
C(45) H(60) 1.000
C(46) H(61) 0.980
C(46) H(62) 0.980
C(46) H(63) 0.980
C(47) H(64) 0.950
C(51) H(65) 0.950
C(52) H(66) 0.950
C(53) H(67) 0.950
C(55) H(68) 0.980
C(55) H(69) 0.980
C(55) H(70) 0.980
C(56) H(71) 0.980
C(56) H(72) 0.980
C(56) H(73) 0.980
C(57) H(74) 0.980
C(57) H(75) 0.980
C(57) H(76) 0.980
C(58) H(77) 1.000
C(59) H(78) 1.000
C(60) H(79) 1.000
C(61) H(80) 1.000
C(62) H(81) 1.000
C(63) H(82) 0.990
C(63) H(83) 0.990
C(64) H(84) 1.000
C(65) H(85) 0.980
C(65) H(86) 0.980
C(65) H(87) 0.980
C(66) H(88) 0.950
C(70) H(89) 0.950
C(71) H(90) 0.950
C(72) H(91) 0.950
C(74) H(92) 0.980
C(74) H(93) 0.980
C(74) H(94) 0.980
C(75) H(95) 0.980
C(75) H(96) 0.980
C(75) H(97) 0.980
C(76) H(98) 0.980
C(76) H(99) 0.980
C(76) H(100) 0.980
C(77) H(101) 0.990
C(77) H(102) 0.990
C(78) H(103) 0.990
C(78) H(104) 0.990
C(79) H(105) 0.990
C(79) H(106) 0.990
C(80) H(107) 0.990
C(80) H(108) 0.990
C(81) H(109) 0.990
C(81) H(110) 0.990
C(82) H(111) 0.990
C(82) H(112) 0.990
C(83) H(113) 0.990
C(83) H(114) 0.990
C(84) H(115) 0.980
C(84) H(116) 0.980
C(84) H(117) 0.980
C(85) H(118) 0.990
C(85) H(119) 0.990
C(86) H(120) 0.990
C(86) H(121) 0.990
C(87) H(122) 0.990
C(87) H(123) 0.990
C(88) H(124) 0.990
C(88) H(125) 0.990
C(89) H(126) 0.990
C(89) H(127) 0.990
C(90) H(128) 0.990
C(90) H(129) 0.990
C(91) H(130) 0.990
C(91) H(131) 0.990
C(92) H(132) 0.980
C(92) H(133) 0.980
C(92) H(134) 0.980
C(93) H(135) 0.990
C(93) H(136) 0.990
C(94) H(137) 0.990
C(94) H(138) 0.990
C(95) H(139) 0.990
C(95) H(140) 0.990
C(96) H(141) 0.990
C(96) H(142) 0.990
C(97) H(143) 0.990
C(97) H(144) 0.990
C(98) H(145) 0.990
C(98) H(146) 0.990
C(99) H(147) 0.990
C(99) H(148) 0.990
C(100) H(149) 0.980
C(100) H(150) 0.980
C(100) H(151) 0.980
C(101) H(152) 0.990
C(101) H(153) 0.990
C(102) H(154) 0.990
C(102) H(155) 0.990
C(103) H(156) 0.990
C(103) H(157) 0.990
C(104) H(158) 0.990
C(104) H(159) 0.990
C(105) H(160) 0.990
C(105) H(161) 0.990
C(106) H(162) 0.990
C(106) H(163) 0.990
C(107) H(164) 0.990
C(107) H(165) 0.990
C(108) H(166) 0.980
C(108) H(167) 0.980
C(108) H(168) 0.980
